data_7134170
loop_
_publ_author_name
'Xiong, Qin'
'Liao, Minghong'
'Wang, Gangyu'
'Shi, Hai'
'Wu, Xingxing'

_publ_section_title
;
 Synthesis of Chiral N-Free Sulfinamides by Asymmetric Condensation of
 Stable Sulfinates and Ammonium Salts
;
_journal_name_full 'Chemical Communications'
_journal_paper_doi 10.1039/D4CC06395C
_journal_year 2025
_chemical_absolute_configuration unk
_chemical_formula_moiety 'C7 H9 N O S'
_chemical_formula_sum 'C7 H9 N O S'
_chemical_formula_weight 155.21
_space_group_crystal_system orthorhombic
_space_group_IT_number 19
_space_group_name_Hall 'P 2ac 2ab'
_space_group_name_H-M_alt 'P 21 21 21'
_atom_sites_solution_hydrogens mixed
_audit_creation_date 2024-01-30
_audit_creation_method
;
Olex2 1.5
(compiled 2023.08.24 svn.re1ec1418 for OlexSys, GUI svn.r6817)
;
_audit_update_record
;
2024-01-31 deposited with the CCDC.	2025-01-15 downloaded from the CCDC.
;
_cell_angle_alpha 90
_cell_angle_beta 90
_cell_angle_gamma 90
_cell_formula_units_Z 4
_cell_length_a 4.9512(6)
_cell_length_b 6.4395(8)
_cell_length_c 24.625(3)
_cell_measurement_reflns_used 1846
_cell_measurement_temperature 293(2)
_cell_measurement_theta_max 27.465
_cell_measurement_theta_min 2.491
_cell_volume 785.13(17)
_computing_cell_refinement 'Bruker SMART'
_computing_data_collection 'Bruker SMART'
_computing_data_reduction 'Bruker SAINT'
_computing_molecular_graphics 'Olex2 1.5 (Dolomanov et al., 2009)'
_computing_publication_material 'Olex2 1.5 (Dolomanov et al., 2009)'
_computing_structure_refinement 'SHELXL 2018/3 (Sheldrick, 2015)'
_computing_structure_solution 'SHELXS-97 (Sheldrick, 1990)'
_diffrn_ambient_temperature 293(2)
_diffrn_measured_fraction_theta_full 0.991
_diffrn_measured_fraction_theta_max 0.991
_diffrn_measurement_device_type 'CCD area detector'
_diffrn_measurement_method 'phi and omega scans'
_diffrn_radiation_type MoK\a
_diffrn_radiation_wavelength 0.71073
_diffrn_reflns_av_R_equivalents 0.1247
_diffrn_reflns_av_unetI/netI 0.0993
_diffrn_reflns_Laue_measured_fraction_full 0.991
_diffrn_reflns_Laue_measured_fraction_max 0.991
_diffrn_reflns_limit_h_max 5
_diffrn_reflns_limit_h_min -5
_diffrn_reflns_limit_k_max 5
_diffrn_reflns_limit_k_min -7
_diffrn_reflns_limit_l_max 26
_diffrn_reflns_limit_l_min -29
_diffrn_reflns_number 3718
_diffrn_reflns_point_group_measured_fraction_full 0.991
_diffrn_reflns_point_group_measured_fraction_max 0.991
_diffrn_reflns_theta_full 25.006
_diffrn_reflns_theta_max 25.006
_diffrn_reflns_theta_min 3.270
_exptl_absorpt_coefficient_mu 0.341
_exptl_absorpt_correction_T_max 0.9667
_exptl_absorpt_correction_T_min 0.8533
_exptl_absorpt_correction_type multi-scan
_exptl_absorpt_process_details sadabs
_exptl_crystal_colour colourless
_exptl_crystal_colour_primary colourless
_exptl_crystal_density_diffrn 1.313
_exptl_crystal_density_method 'not measured'
_exptl_crystal_description block
_exptl_crystal_F_000 328
_exptl_crystal_size_max 0.48
_exptl_crystal_size_mid 0.35
_exptl_crystal_size_min 0.1
_refine_diff_density_max 0.324
_refine_diff_density_min -0.371
_refine_diff_density_rms 0.072
_refine_ls_abs_structure_details
;
 Refined as an inversion twin.
;
_refine_ls_abs_structure_Flack 0.1(3)
_refine_ls_extinction_method none
_refine_ls_goodness_of_fit_ref 1.143
_refine_ls_hydrogen_treatment constr
_refine_ls_matrix_type full
_refine_ls_number_parameters 93
_refine_ls_number_reflns 1374
_refine_ls_number_restraints 0
_refine_ls_restrained_S_all 1.143
_refine_ls_R_factor_all 0.0729
_refine_ls_R_factor_gt 0.0676
_refine_ls_shift/su_max 0.000
_refine_ls_shift/su_mean 0.000
_refine_ls_structure_factor_coef Fsqd
_refine_ls_weighting_details 'w=1/[\s^2^(Fo^2^)+(0.0661P)^2^+0.5559P] where P=(Fo^2^+2Fc^2^)/3'
_refine_ls_weighting_scheme calc
_refine_ls_wR_factor_gt 0.1703
_refine_ls_wR_factor_ref 0.1735
_reflns_Friedel_coverage 0.624
_reflns_Friedel_fraction_full 0.992
_reflns_Friedel_fraction_max 0.992
_reflns_number_gt 1255
_reflns_number_total 1374
_reflns_threshold_expression 'I > 2\s(I)'
_cod_data_source_file d4cc06395c2.cif
_cod_data_source_block 230622b
_cod_original_cell_volume 785.11(16)
_cod_database_code 7134170
_shelx_shelxl_version_number 2018/3
_shelx_space_group_comment
;
The symmetry employed for this shelxl refinement is uniquely defined
by the following loop, which should always be used as a source of
symmetry information in preference to the above space-group names.
They are only intended as comments.
;
_shelx_estimated_absorpt_t_max 0.967
_shelx_estimated_absorpt_t_min 0.853
_olex2_refinement_description
;
1. Twinned data refinement
 Scales: 0.9(3)
 0.1(3)
2. Fixed Uiso
 At 1.2 times of:
  All C(H) groups
 At 1.5 times of:
  All C(H,H,H) groups, All N(H,H) groups
3.a Riding coordinates:
 N1(H1A,H1B)
3.b Aromatic/amide H refined with riding coordinates:
 C2(H2), C3(H3), C5(H5), C6(H6)
3.c Idealised Me refined as rotating group:
 C7(H7A,H7B,H7C)
;
_olex2_submission_special_instructions 'No special instructions were received'

loop_
_space_group_symop_operation_xyz
'x, y, z'
'-x+1/2, -y, z+1/2'
'x+1/2, -y+1/2, -z'
'-x, y+1/2, -z+1/2'

loop_
_atom_site_label
_atom_site_type_symbol
_atom_site_fract_x
_atom_site_fract_y
_atom_site_fract_z
_atom_site_U_iso_or_equiv
_atom_site_adp_type
_atom_site_occupancy
_atom_site_site_symmetry_order
_atom_site_calc_flag
_atom_site_refinement_flags_posn
_atom_site_refinement_flags_adp
_atom_site_refinement_flags_occupancy
_atom_site_disorder_assembly
_atom_site_disorder_group
S1 S 0.8225(3) 0.2915(3) 0.80725(6) 0.0400(5) Uani 1 1 d . . . . .
O1 O 0.7785(10) 0.4118(8) 0.75595(17) 0.0500(12) Uani 1 1 d . . . . .
N1 N 0.7288(11) 0.0467(9) 0.8011(2) 0.0457(14) Uani 1 1 d . . . . .
H1A H 0.866677 -0.027937 0.788542 0.068 Uiso 1 1 d R U . . .
H1B H 0.592127 0.040273 0.777692 0.068 Uiso 1 1 d R U . . .
C1 C 0.5562(12) 0.3757(10) 0.8508(2) 0.0379(15) Uani 1 1 d . . . . .
C2 C 0.4539(14) 0.5713(10) 0.8427(3) 0.0446(16) Uani 1 1 d . . . . .
H2 H 0.514589 0.651907 0.813837 0.053 Uiso 1 1 calc R U . . .
C3 C 0.2581(14) 0.6484(11) 0.8782(3) 0.0494(18) Uani 1 1 d . . . . .
H3 H 0.186357 0.779777 0.872020 0.059 Uiso 1 1 calc R U . . .
C4 C 0.1690(15) 0.5359(12) 0.9216(3) 0.0502(18) Uani 1 1 d . . . . .
C5 C 0.2747(14) 0.3396(12) 0.9291(3) 0.053(2) Uani 1 1 d . . . . .
H5 H 0.213756 0.259539 0.958093 0.063 Uiso 1 1 calc R U . . .
C6 C 0.4684(14) 0.2594(12) 0.8948(2) 0.0487(18) Uani 1 1 d . . . . .
H6 H 0.539668 0.128000 0.901059 0.058 Uiso 1 1 calc R U . . .
C7 C -0.0455(17) 0.6198(15) 0.9595(3) 0.070(3) Uani 1 1 d . . . . .
H7A H -0.005588 0.577819 0.996055 0.105 Uiso 1 1 calc R U . . .
H7B H -0.218774 0.566023 0.949086 0.105 Uiso 1 1 calc R U . . .
H7C H -0.048237 0.768626 0.957458 0.105 Uiso 1 1 calc R U . . .

loop_
_atom_site_aniso_label
_atom_site_aniso_U_11
_atom_site_aniso_U_22
_atom_site_aniso_U_33
_atom_site_aniso_U_23
_atom_site_aniso_U_13
_atom_site_aniso_U_12
S1 0.0244(7) 0.0500(10) 0.0455(8) 0.0002(7) 0.0044(7) -0.0060(7)
O1 0.039(3) 0.057(3) 0.054(2) 0.007(2) 0.013(2) -0.004(3)
N1 0.033(3) 0.049(3) 0.055(3) -0.007(3) 0.002(2) -0.003(3)
C1 0.029(3) 0.043(4) 0.042(3) -0.004(3) 0.001(2) -0.012(3)
C2 0.052(4) 0.037(3) 0.045(3) -0.002(3) 0.011(3) 0.004(4)
C3 0.042(4) 0.043(4) 0.063(4) -0.013(3) 0.001(3) 0.010(3)
C4 0.032(3) 0.065(5) 0.054(4) -0.023(3) 0.003(3) -0.004(4)
C5 0.039(4) 0.071(5) 0.047(3) 0.005(3) 0.014(3) -0.002(4)
C6 0.043(4) 0.057(5) 0.046(3) 0.009(3) 0.002(3) 0.009(4)
C7 0.045(5) 0.095(7) 0.071(5) -0.035(5) 0.010(4) -0.009(5)

loop_
_atom_type_symbol
_atom_type_description
_atom_type_scat_dispersion_real
_atom_type_scat_dispersion_imag
_atom_type_scat_source
C C 0.0033 0.0016 'International Tables Vol C Tables 4.2.6.8 and 6.1.1.4'
H H 0.0000 0.0000 'International Tables Vol C Tables 4.2.6.8 and 6.1.1.4'
N N 0.0061 0.0033 'International Tables Vol C Tables 4.2.6.8 and 6.1.1.4'
O O 0.0106 0.0060 'International Tables Vol C Tables 4.2.6.8 and 6.1.1.4'
S S 0.1246 0.1234 'International Tables Vol C Tables 4.2.6.8 and 6.1.1.4'

loop_
_geom_angle_atom_site_label_1
_geom_angle_atom_site_label_2
_geom_angle_atom_site_label_3
_geom_angle
_geom_angle_site_symmetry_1
_geom_angle_site_symmetry_3
_geom_angle_publ_flag
O1 S1 N1 112.1(3) . . ?
O1 S1 C1 104.0(3) . . ?
N1 S1 C1 97.9(3) . . ?
S1 N1 H1A 109.4 . . ?
S1 N1 H1B 108.5 . . ?
H1A N1 H1B 109.5 . . ?
C2 C1 S1 117.7(5) . . ?
C2 C1 C6 119.6(6) . . ?
C6 C1 S1 122.5(5) . . ?
C1 C2 H2 120.3 . . ?
C1 C2 C3 119.5(6) . . ?
C3 C2 H2 120.3 . . ?
C2 C3 H3 119.1 . . ?
C4 C3 C2 121.7(6) . . ?
C4 C3 H3 119.1 . . ?
C3 C4 C5 118.0(6) . . ?
C3 C4 C7 121.4(7) . . ?
C5 C4 C7 120.6(7) . . ?
C4 C5 H5 119.2 . . ?
C6 C5 C4 121.6(6) . . ?
C6 C5 H5 119.2 . . ?
C1 C6 H6 120.2 . . ?
C5 C6 C1 119.7(7) . . ?
C5 C6 H6 120.2 . . ?
C4 C7 H7A 109.5 . . ?
C4 C7 H7B 109.5 . . ?
C4 C7 H7C 109.5 . . ?
H7A C7 H7B 109.5 . . ?
H7A C7 H7C 109.5 . . ?
H7B C7 H7C 109.5 . . ?

loop_
_geom_bond_atom_site_label_1
_geom_bond_atom_site_label_2
_geom_bond_distance
_geom_bond_site_symmetry_2
_geom_bond_publ_flag
S1 O1 1.498(5) . ?
S1 N1 1.650(6) . ?
S1 C1 1.784(6) . ?
N1 H1A 0.8900 . ?
N1 H1B 0.8899 . ?
C1 C2 1.372(9) . ?
C1 C6 1.386(9) . ?
C2 H2 0.9300 . ?
C2 C3 1.396(9) . ?
C3 H3 0.9300 . ?
C3 C4 1.365(10) . ?
C4 C5 1.381(10) . ?
C4 C7 1.514(10) . ?
C5 H5 0.9300 . ?
C5 C6 1.379(9) . ?
C6 H6 0.9300 . ?
C7 H7A 0.9600 . ?
C7 H7B 0.9600 . ?
C7 H7C 0.9600 . ?

loop_
_geom_torsion_atom_site_label_1
_geom_torsion_atom_site_label_2
_geom_torsion_atom_site_label_3
_geom_torsion_atom_site_label_4
_geom_torsion
_geom_torsion_site_symmetry_1
_geom_torsion_site_symmetry_2
_geom_torsion_site_symmetry_3
_geom_torsion_site_symmetry_4
_geom_torsion_publ_flag
S1 C1 C2 C3 -175.8(5) . . . . ?
S1 C1 C6 C5 175.5(5) . . . . ?
O1 S1 C1 C2 -27.3(6) . . . . ?
O1 S1 C1 C6 158.7(6) . . . . ?
N1 S1 C1 C2 -142.5(5) . . . . ?
N1 S1 C1 C6 43.4(6) . . . . ?
C1 C2 C3 C4 1.4(11) . . . . ?
C2 C1 C6 C5 1.5(10) . . . . ?
C2 C3 C4 C5 -1.3(11) . . . . ?
C2 C3 C4 C7 -179.4(6) . . . . ?
C3 C4 C5 C6 1.3(11) . . . . ?
C4 C5 C6 C1 -1.4(11) . . . . ?
C6 C1 C2 C3 -1.5(10) . . . . ?
C7 C4 C5 C6 179.4(7) . . . . ?

loop_
_twin_individual_id
_twin_individual_mass_fraction_refined
1 0.9(3)
2 0.1(3)
